data_4302620
loop_
_publ_author_name
'Liang Zhao'
'Thomas C. W. Mak'

_publ_section_title
;
Assembly of Silver(I) Two- and Three-Dimensional Coordination Networks with
Complementary Tridentate Heteroaryl Ethynide Ligands
;
_journal_name_full 'Inorganic Chemistry'
_journal_page_first 6480
_journal_page_last 6489
_journal_paper_doi 10.1021/ic900346p
_journal_volume 48
_journal_year 2009
_chemical_formula_sum 'C12 H3 Ag4 F9 N2 O9'
_chemical_formula_weight 921.64
_chemical_name_common ((5-AgCC)-Pm)(3AgCF3CO2)(3H2O)
_chemical_name_systematic
; 
 ? 
;
_space_group_IT_number 61
_symmetry_cell_setting orthorhombic
_symmetry_space_group_name_Hall '-P 2ac 2ab'
_symmetry_space_group_name_H-M 'P b c a'
_atom_sites_solution_hydrogens geom
_atom_sites_solution_primary direct
_atom_sites_solution_secondary difmap
_audit_creation_method SHELXL-97
_cell_angle_alpha 90.00
_cell_angle_beta 90.00
_cell_angle_gamma 90.00
_cell_formula_units_Z 8
_cell_length_a 15.5239(16)
_cell_length_b 16.0613(17)
_cell_length_c 17.2322(19)
_cell_measurement_temperature 293(2)
_cell_volume 4296.6(8)
_computing_structure_refinement 'SHELXL-97 (Sheldrick, 1997)'
_computing_structure_solution 'SHELXS-97 (Sheldrick, 1990)'
_diffrn_ambient_temperature 293(2)
_diffrn_measured_fraction_theta_full 0.998
_diffrn_measured_fraction_theta_max 0.998
_diffrn_radiation_monochromator graphite
_diffrn_radiation_source 'fine-focus sealed tube'
_diffrn_radiation_type MoK\a
_diffrn_radiation_wavelength 0.71073
_diffrn_reflns_av_R_equivalents 0.0410
_diffrn_reflns_av_sigmaI/netI 0.0286
_diffrn_reflns_limit_h_max 20
_diffrn_reflns_limit_h_min -18
_diffrn_reflns_limit_k_max 21
_diffrn_reflns_limit_k_min -21
_diffrn_reflns_limit_l_max 21
_diffrn_reflns_limit_l_min -22
_diffrn_reflns_number 29672
_diffrn_reflns_theta_full 28.33
_diffrn_reflns_theta_max 28.33
_diffrn_reflns_theta_min 2.17
_exptl_absorpt_coefficient_mu 3.719
_exptl_absorpt_correction_T_max 1.000000
_exptl_absorpt_correction_T_min 0.777793
_exptl_absorpt_correction_type multi-scan
_exptl_crystal_colour Pale-yellow
_exptl_crystal_density_diffrn 2.850
_exptl_crystal_density_method 'not measured'
_exptl_crystal_description Prism
_exptl_crystal_F_000 3440
_exptl_crystal_size_max 0.34
_exptl_crystal_size_mid 0.24
_exptl_crystal_size_min 0.17
_refine_diff_density_max 1.140
_refine_diff_density_min -1.111
_refine_diff_density_rms 0.138
_refine_ls_extinction_coef 0.00012(3)
_refine_ls_extinction_expression Fc^*^=kFc[1+0.001xFc^2^\l^3^/sin(2\q)]^-1/4^
_refine_ls_extinction_method SHELXL
_refine_ls_goodness_of_fit_ref 1.056
_refine_ls_hydrogen_treatment none
_refine_ls_matrix_type full
_refine_ls_number_parameters 344
_refine_ls_number_reflns 5340
_refine_ls_number_restraints 0
_refine_ls_restrained_S_all 1.056
_refine_ls_R_factor_all 0.0428
_refine_ls_R_factor_gt 0.0319
_refine_ls_shift/su_max 0.001
_refine_ls_shift/su_mean 0.000
_refine_ls_structure_factor_coef Fsqd
_refine_ls_weighting_details 'calc w=1/[\s^2^(Fo^2^)+(0.0403P)^2^+11.4680P] where P=(Fo^2^+2Fc^2^)/3'
_refine_ls_weighting_scheme calc
_refine_ls_wR_factor_gt 0.0802
_refine_ls_wR_factor_ref 0.0863
_reflns_number_gt 4382
_reflns_number_total 5340
_reflns_threshold_expression &gt;2sigma(I)
_cod_data_source_file ic900346p_si_002_7.cif
_cod_data_source_block Complex7
_cod_depositor_comments
;
The following automatic conversions were performed:
'_symmetry_cell_setting' value 'Orthorhombic' changed to 'orthorhombic'
according to '/home/saulius/struct/CIF-dictionaries/cif_core.dic'
dictionary named 'cif_core.dic' version 2.4.1 from 2010-06-29.

Automatic conversion script
Id: cif_fix_enum 1527 2010-12-29 10:47:43Z saulius 
;
_cod_database_code 4302620

loop_
_symmetry_equiv_pos_as_xyz
'x, y, z'
'-x+1/2, -y, z+1/2'
'-x, y+1/2, -z+1/2'
'x+1/2, -y+1/2, -z'
'-x, -y, -z'
'x-1/2, y, -z-1/2'
'x, -y-1/2, z-1/2'
'-x-1/2, y-1/2, z'

loop_
_atom_site_label
_atom_site_type_symbol
_atom_site_fract_x
_atom_site_fract_y
_atom_site_fract_z
_atom_site_U_iso_or_equiv
_atom_site_adp_type
_atom_site_occupancy
_atom_site_symmetry_multiplicity
_atom_site_calc_flag
_atom_site_refinement_flags
_atom_site_disorder_assembly
_atom_site_disorder_group
Ag1 Ag 0.74151(2) 0.54672(2) 0.59753(2) 0.03232(10) Uani 1 1 d . . .
Ag2 Ag 0.78100(2) 0.70281(2) 0.518286(18) 0.02790(9) Uani 1 1 d . . .
Ag3 Ag 0.81157(2) 0.68434(2) 0.68335(2) 0.03068(10) Uani 1 1 d . . .
Ag4 Ag 0.69010(2) 0.82417(2) 0.64168(2) 0.03472(10) Uani 1 1 d . . .
N1 N 0.3857(2) 0.7472(2) 0.5712(2) 0.0279(8) Uani 1 1 d . . .
N2 N 0.3894(2) 0.7033(2) 0.7033(2) 0.0254(7) Uani 1 1 d . . .
C1 C 0.6868(3) 0.6704(2) 0.6205(2) 0.0235(8) Uani 1 1 d . . .
C2 C 0.6105(3) 0.6886(2) 0.6226(2) 0.0225(8) Uani 1 1 d . . .
C3 C 0.5187(2) 0.7026(2) 0.6283(2) 0.0217(8) Uani 1 1 d . . .
C4 C 0.4701(3) 0.7325(3) 0.5656(2) 0.0264(8) Uani 1 1 d . . .
H4A H 0.4976 0.7424 0.5185 0.032 Uiso 1 1 calc R . .
C5 C 0.3492(3) 0.7320(3) 0.6401(2) 0.0279(9) Uani 1 1 d . . .
H5A H 0.2904 0.7423 0.6445 0.034 Uiso 1 1 calc R . .
C6 C 0.4739(3) 0.6882(3) 0.6970(2) 0.0242(8) Uani 1 1 d . . .
H6A H 0.5035 0.6675 0.7398 0.029 Uiso 1 1 calc R . .
O1 O 0.7516(3) 0.4917(2) 0.47043(19) 0.0432(9) Uani 1 1 d . . .
O2 O 0.7356(2) 0.6144(2) 0.41017(19) 0.0382(8) Uani 1 1 d . . .
C7 C 0.7408(3) 0.5375(3) 0.4136(3) 0.0271(9) Uani 1 1 d . . .
C8 C 0.7305(4) 0.4921(3) 0.3355(3) 0.0413(12) Uani 1 1 d . . .
F11 F 0.7618(4) 0.5370(2) 0.2767(2) 0.0856(14) Uani 1 1 d . . .
F12 F 0.6490(3) 0.4788(3) 0.3203(3) 0.0970(17) Uani 1 1 d . . .
F13 F 0.7702(2) 0.41907(19) 0.33267(19) 0.0500(8) Uani 1 1 d . . .
O3 O 0.5945(2) 0.2968(2) 0.6259(3) 0.0448(9) Uani 1 1 d . . .
O4 O 0.68503(19) 0.4045(2) 0.6275(2) 0.0350(7) Uani 1 1 d . . .
C9 C 0.6139(3) 0.3711(3) 0.6210(3) 0.0291(9) Uani 1 1 d . . .
C10 C 0.5394(4) 0.4292(4) 0.6040(6) 0.082(3) Uani 1 1 d . . .
F21 F 0.4693(3) 0.3989(3) 0.5834(4) 0.0615(17) Uani 0.70 1 d P . .
F21' F 0.4785(13) 0.4104(14) 0.663(2) 0.221(19) Uani 0.30 1 d P . .
F22 F 0.5578(6) 0.4528(8) 0.5257(8) 0.277(7) Uani 1 1 d . . .
F23 F 0.5412(4) 0.4980(3) 0.6282(7) 0.202(5) Uani 1 1 d . . .
O5 O 0.9342(2) 0.5829(2) 0.6435(2) 0.0437(9) Uani 1 1 d . . .
O6 O 0.86165(19) 0.46480(19) 0.6289(2) 0.0347(7) Uani 1 1 d . . .
C11 C 0.9272(3) 0.5077(3) 0.6350(3) 0.0349(10) Uani 1 1 d . . .
C12 C 1.0115(4) 0.4597(4) 0.6331(8) 0.114(4) Uani 1 1 d . . .
F31 F 1.0206(6) 0.4265(5) 0.5604(6) 0.228(6) Uani 1 1 d . . .
F32 F 1.0781(4) 0.5024(5) 0.6258(10) 0.175(6) Uani 0.70 1 d P . .
F32' F 1.0590(10) 0.5028(10) 0.7081(14) 0.107(7) Uani 0.30 1 d P . .
F33 F 1.0131(4) 0.3932(3) 0.6760(4) 0.132(3) Uani 1 1 d . . .
O1W O 0.9448(2) 0.2043(2) 0.8816(2) 0.0373(8) Uani 1 1 d . . .
O2W O 0.6912(2) 0.8270(2) 0.4850(2) 0.0383(8) Uani 1 1 d . . .
O3W O 0.6691(3) 0.7944(2) 0.7819(2) 0.0483(9) Uani 1 1 d . . .

loop_
_atom_site_aniso_label
_atom_site_aniso_U_11
_atom_site_aniso_U_22
_atom_site_aniso_U_33
_atom_site_aniso_U_23
_atom_site_aniso_U_13
_atom_site_aniso_U_12
Ag1 0.03693(19) 0.02019(16) 0.0398(2) -0.00168(13) 0.00101(15) 0.00355(12)
Ag2 0.02985(17) 0.03139(18) 0.02247(16) 0.00316(12) 0.00584(12) -0.00203(12)
Ag3 0.02594(17) 0.03624(19) 0.02985(18) -0.00057(13) -0.01130(13) -0.00291(13)
Ag4 0.03124(18) 0.02129(16) 0.0516(2) 0.00040(14) 0.00478(15) -0.00208(12)
N1 0.0229(17) 0.036(2) 0.0249(18) 0.0050(15) -0.0030(14) 0.0015(14)
N2 0.0217(17) 0.0304(18) 0.0240(17) 0.0027(14) 0.0021(13) -0.0017(13)
C1 0.0232(19) 0.0193(18) 0.028(2) 0.0024(15) -0.0013(16) -0.0001(15)
C2 0.0232(19) 0.0225(19) 0.0219(19) 0.0000(15) -0.0002(15) -0.0039(15)
C3 0.0178(18) 0.0218(18) 0.0256(19) -0.0017(15) 0.0018(15) -0.0019(14)
C4 0.0224(19) 0.034(2) 0.022(2) 0.0039(17) 0.0003(16) -0.0004(16)
C5 0.0181(19) 0.037(2) 0.029(2) 0.0059(18) 0.0009(16) 0.0022(16)
C6 0.0213(19) 0.030(2) 0.0208(19) 0.0025(16) -0.0042(15) 0.0013(15)
O1 0.074(3) 0.0289(17) 0.0268(17) 0.0023(14) 0.0051(16) 0.0100(16)
O2 0.060(2) 0.0232(16) 0.0318(18) -0.0003(13) -0.0090(16) -0.0024(15)
C7 0.027(2) 0.028(2) 0.027(2) -0.0013(16) 0.0004(17) -0.0008(16)
C8 0.052(3) 0.038(3) 0.034(3) -0.008(2) -0.012(2) 0.009(2)
F11 0.170(5) 0.060(2) 0.0274(18) 0.0048(16) 0.007(2) 0.011(3)
F12 0.055(2) 0.107(3) 0.128(4) -0.070(3) -0.045(2) 0.017(2)
F13 0.069(2) 0.0366(16) 0.0445(18) -0.0142(13) -0.0053(16) 0.0107(15)
O3 0.0349(18) 0.0264(17) 0.073(3) 0.0106(17) -0.0082(18) -0.0029(14)
O4 0.0242(15) 0.0287(16) 0.052(2) 0.0043(15) -0.0021(14) 0.0002(12)
C9 0.026(2) 0.027(2) 0.034(2) 0.0031(17) -0.0012(18) 0.0026(16)
C10 0.047(4) 0.030(3) 0.169(9) 0.023(4) -0.033(5) 0.005(3)
F21 0.020(2) 0.039(3) 0.126(5) 0.002(3) -0.026(3) 0.0000(18)
F21' 0.074(13) 0.113(17) 0.48(5) 0.12(3) 0.16(2) 0.058(12)
F22 0.181(9) 0.310(14) 0.341(15) 0.221(13) -0.068(9) 0.066(9)
F23 0.069(3) 0.048(3) 0.489(15) -0.093(5) -0.091(6) 0.034(2)
O5 0.0297(17) 0.0246(16) 0.077(3) -0.0066(16) 0.0082(17) -0.0016(13)
O6 0.0262(15) 0.0257(15) 0.052(2) 0.0014(14) -0.0014(14) -0.0027(12)
C11 0.027(2) 0.027(2) 0.051(3) -0.004(2) 0.004(2) 0.0016(17)
C12 0.035(3) 0.035(4) 0.272(14) -0.018(6) 0.017(6) 0.004(3)
F31 0.237(10) 0.139(6) 0.309(12) 0.047(7) 0.184(9) 0.118(7)
F32 0.024(3) 0.072(5) 0.43(2) -0.054(9) 0.044(7) 0.004(3)
F32' 0.043(8) 0.070(10) 0.21(2) -0.040(13) -0.062(11) 0.015(7)
F33 0.105(4) 0.065(3) 0.228(7) -0.003(4) -0.064(4) 0.046(3)
O1W 0.0329(18) 0.0340(18) 0.045(2) -0.0009(14) 0.0049(15) 0.0025(13)
O2W 0.0406(19) 0.0294(17) 0.045(2) 0.0060(14) -0.0055(15) 0.0016(14)
O3W 0.057(2) 0.050(2) 0.038(2) -0.0039(17) -0.0016(18) -0.0133(18)

loop_
_atom_type_symbol
_atom_type_description
_atom_type_scat_dispersion_real
_atom_type_scat_dispersion_imag
_atom_type_scat_source
C C 0.0033 0.0016 'International Tables Vol C Tables 4.2.6.8 and 6.1.1.4'
H H 0.0000 0.0000 'International Tables Vol C Tables 4.2.6.8 and 6.1.1.4'
N N 0.0061 0.0033 'International Tables Vol C Tables 4.2.6.8 and 6.1.1.4'
O O 0.0106 0.0060 'International Tables Vol C Tables 4.2.6.8 and 6.1.1.4'
F F 0.0171 0.0103 'International Tables Vol C Tables 4.2.6.8 and 6.1.1.4'
Ag Ag -0.8971 1.1015 'International Tables Vol C Tables 4.2.6.8 and 6.1.1.4'

loop_
_geom_angle_atom_site_label_1
_geom_angle_atom_site_label_2
_geom_angle_atom_site_label_3
_geom_angle
_geom_angle_site_symmetry_1
_geom_angle_site_symmetry_3
_geom_angle_publ_flag
C1 Ag1 O6 140.64(13) . . ?
C1 Ag1 O1 122.02(14) . . ?
O6 Ag1 O1 87.21(13) . . ?
C1 Ag1 O4 130.78(13) . . ?
O6 Ag1 O4 73.68(10) . . ?
O1 Ag1 O4 82.73(12) . . ?
C1 Ag1 Ag3 50.03(11) . . ?
O6 Ag1 Ag3 90.69(8) . . ?
O1 Ag1 Ag3 137.60(10) . . ?
O4 Ag1 Ag3 136.80(9) . . ?
C1 Ag1 Ag2 52.34(11) . . ?
O6 Ag1 Ag2 114.99(8) . . ?
O1 Ag1 Ag2 82.76(9) . . ?
O4 Ag1 Ag2 162.66(8) . . ?
Ag3 Ag1 Ag2 60.047(14) . . ?
C1 Ag2 N1 170.47(14) . 4_566 ?
C1 Ag2 O2 105.28(13) . . ?
N1 Ag2 O2 84.23(12) 4_566 . ?
C1 Ag2 O2W 90.11(13) . . ?
N1 Ag2 O2W 87.88(12) 4_566 . ?
O2 Ag2 O2W 97.36(12) . . ?
C1 Ag2 Ag3 48.92(10) . . ?
N1 Ag2 Ag3 123.93(9) 4_566 . ?
O2 Ag2 Ag3 137.31(8) . . ?
O2W Ag2 Ag3 113.44(9) . . ?
C1 Ag2 Ag1 47.76(10) . . ?
N1 Ag2 Ag1 137.40(9) 4_566 . ?
O2 Ag2 Ag1 78.31(8) . . ?
O2W Ag2 Ag1 132.47(8) . . ?
Ag3 Ag2 Ag1 59.179(12) . . ?
C1 Ag2 Ag4 50.52(10) . . ?
N1 Ag2 Ag4 121.61(9) 4_566 . ?
O2 Ag2 Ag4 136.90(9) . . ?
O2W Ag2 Ag4 54.72(9) . . ?
Ag3 Ag2 Ag4 58.961(13) . . ?
Ag1 Ag2 Ag4 96.849(15) . . ?
C1 Ag3 N2 151.09(14) . 6_657 ?
C1 Ag3 O3 112.54(14) . 8_765 ?
N2 Ag3 O3 86.30(13) 6_657 8_765 ?
C1 Ag3 O5 116.42(14) . . ?
N2 Ag3 O5 85.58(13) 6_657 . ?
O3 Ag3 O5 85.52(11) 8_765 . ?
C1 Ag3 Ag1 49.00(10) . . ?
N2 Ag3 Ag1 137.09(9) 6_657 . ?
O3 Ag3 Ag1 124.56(10) 8_765 . ?
O5 Ag3 Ag1 70.06(8) . . ?
C1 Ag3 Ag2 52.54(11) . . ?
N2 Ag3 Ag2 154.05(9) 6_657 . ?
O3 Ag3 Ag2 68.68(10) 8_765 . ?
O5 Ag3 Ag2 85.70(9) . . ?
Ag1 Ag3 Ag2 60.774(13) . . ?
C1 Ag3 Ag4 54.34(10) . . ?
N2 Ag3 Ag4 115.37(9) 6_657 . ?
O3 Ag3 Ag4 74.64(8) 8_765 . ?
O5 Ag3 Ag4 149.47(9) . . ?
Ag1 Ag3 Ag4 102.322(15) . . ?
Ag2 Ag3 Ag4 65.685(12) . . ?
O4 Ag4 O6 75.49(11) 8_765 8_765 ?
O4 Ag4 O3W 108.42(13) 8_765 . ?
O6 Ag4 O3W 103.07(13) 8_765 . ?
O4 Ag4 C1 123.15(12) 8_765 . ?
O6 Ag4 C1 155.21(12) 8_765 . ?
O3W Ag4 C1 87.05(13) . . ?
O4 Ag4 C2 150.10(12) 8_765 . ?
O6 Ag4 C2 129.33(12) 8_765 . ?
O3W Ag4 C2 84.06(12) . . ?
C1 Ag4 C2 28.14(13) . . ?
O4 Ag4 Ag3 85.29(8) 8_765 . ?
O6 Ag4 Ag3 158.15(8) 8_765 . ?
O3W Ag4 Ag3 72.98(10) . . ?
C1 Ag4 Ag3 46.50(9) . . ?
C2 Ag4 Ag3 72.26(9) . . ?
O4 Ag4 Ag2 84.37(8) 8_765 . ?
O6 Ag4 Ag2 130.96(9) 8_765 . ?
O3W Ag4 Ag2 125.77(9) . . ?
C1 Ag4 Ag2 46.52(10) . . ?
C2 Ag4 Ag2 66.76(9) . . ?
Ag3 Ag4 Ag2 55.354(12) . . ?
C4 N1 C5 116.6(4) . . ?
C4 N1 Ag2 133.1(3) . 4_466 ?
C5 N1 Ag2 110.3(3) . 4_466 ?
C5 N2 C6 117.1(4) . . ?
C5 N2 Ag3 119.2(3) . 6_557 ?
C6 N2 Ag3 123.7(3) . 6_557 ?
C2 C1 Ag1 126.6(3) . . ?
C2 C1 Ag3 143.6(4) . . ?
Ag1 C1 Ag3 80.96(13) . . ?
C2 C1 Ag2 124.9(3) . . ?
Ag1 C1 Ag2 79.90(13) . . ?
Ag3 C1 Ag2 78.54(13) . . ?
C2 C1 Ag4 77.2(3) . . ?
Ag1 C1 Ag4 155.93(19) . . ?
Ag3 C1 Ag4 79.16(12) . . ?
Ag2 C1 Ag4 82.95(12) . . ?
C1 C2 C3 174.6(4) . . ?
C1 C2 Ag4 74.6(3) . . ?
C3 C2 Ag4 109.8(3) . . ?
C6 C3 C4 116.3(4) . . ?
C6 C3 C2 121.7(4) . . ?
C4 C3 C2 122.0(4) . . ?
N1 C4 C3 122.2(4) . . ?
N2 C5 N1 126.0(4) . . ?
N2 C6 C3 121.9(4) . . ?
C7 O1 Ag1 120.2(3) . . ?
C7 O2 Ag2 121.6(3) . . ?
O1 C7 O2 129.7(4) . . ?
O1 C7 C8 115.2(4) . . ?
O2 C7 C8 115.1(4) . . ?
F12 C8 F13 107.3(4) . . ?
F12 C8 F11 106.7(5) . . ?
F13 C8 F11 106.3(5) . . ?
F12 C8 C7 110.7(4) . . ?
F13 C8 C7 113.7(4) . . ?
F11 C8 C7 111.7(4) . . ?
C9 O3 Ag3 125.3(3) . 8_755 ?
C9 O4 Ag4 120.7(3) . 8_755 ?
C9 O4 Ag1 133.9(3) . . ?
Ag4 O4 Ag1 103.58(11) 8_755 . ?
O4 C9 O3 129.3(4) . . ?
O4 C9 C10 115.7(4) . . ?
O3 C9 C10 115.0(4) . . ?
F23 C10 F21 119.2(6) . . ?
F23 C10 F21' 87.8(15) . . ?
F21 C10 F21' 62.8(16) . . ?
F23 C10 F22 94.6(9) . . ?
F21 C10 F22 90.5(9) . . ?
F21' C10 F22 150.0(16) . . ?
F23 C10 C9 119.3(7) . . ?
F21 C10 C9 118.8(5) . . ?
F21' C10 C9 103.7(11) . . ?
F22 C10 C9 101.1(7) . . ?
C10 F21 F21' 65.0(9) . . ?
F21 F21' C10 52.3(12) . . ?
C11 O5 Ag3 125.9(3) . . ?
C11 O6 Ag1 111.2(3) . . ?
C11 O6 Ag4 142.3(3) . 8_755 ?
Ag1 O6 Ag4 106.38(12) . 8_755 ?
O5 C11 O6 129.6(4) . . ?
O5 C11 C12 115.3(5) . . ?
O6 C11 C12 115.2(4) . . ?
F32 C12 F33 119.7(10) . . ?
F32 C12 F31 92.0(11) . . ?
F33 C12 F31 101.4(7) . . ?
F32 C12 C11 115.9(6) . . ?
F33 C12 C11 114.9(8) . . ?
F31 C12 C11 107.8(9) . . ?
F32 C12 F32' 58.4(10) . . ?
F33 C12 F32' 83.7(11) . . ?
F31 C12 F32' 147.0(10) . . ?
C11 C12 F32' 99.0(8) . . ?
C12 F32 F32' 74.5(11) . . ?
F32 F32' C12 47.1(8) . . ?

loop_
_geom_bond_atom_site_label_1
_geom_bond_atom_site_label_2
_geom_bond_distance
_geom_bond_site_symmetry_2
_geom_bond_publ_flag
Ag1 C1 2.196(4) . ?
Ag1 O6 2.346(3) . ?
Ag1 O1 2.367(3) . ?
Ag1 O4 2.500(3) . ?
Ag1 Ag3 2.8733(5) . ?
Ag1 Ag2 2.9199(5) . ?
Ag2 C1 2.348(4) . ?
Ag2 N1 2.380(3) 4_566 ?
Ag2 O2 2.446(3) . ?
Ag2 O2W 2.500(3) . ?
Ag2 Ag3 2.8989(6) . ?
Ag2 Ag4 3.2112(5) . ?
Ag3 C1 2.230(4) . ?
Ag3 N2 2.317(3) 6_657 ?
Ag3 O3 2.524(3) 8_765 ?
Ag3 O5 2.598(3) . ?
Ag3 Ag4 3.0192(5) . ?
Ag4 O4 2.342(3) 8_765 ?
Ag4 O6 2.407(3) 8_765 ?
Ag4 O3W 2.485(4) . ?
Ag4 C1 2.498(4) . ?
Ag4 C2 2.526(4) . ?
N1 C4 1.334(5) . ?
N1 C5 1.339(5) . ?
N1 Ag2 2.380(3) 4_466 ?
N2 C5 1.336(5) . ?
N2 C6 1.337(5) . ?
N2 Ag3 2.317(3) 6_557 ?
C1 C2 1.221(6) . ?
C2 C3 1.445(5) . ?
C3 C6 1.393(6) . ?
C3 C4 1.404(6) . ?
O1 C7 1.236(5) . ?
O2 C7 1.240(5) . ?
C7 C8 1.538(6) . ?
C8 F12 1.310(7) . ?
C8 F13 1.326(6) . ?
C8 F11 1.335(7) . ?
O3 C9 1.233(5) . ?
O3 Ag3 2.524(3) 8_755 ?
O4 C9 1.234(5) . ?
O4 Ag4 2.342(3) 8_755 ?
C9 C10 1.514(7) . ?
C10 F23 1.181(9) . ?
C10 F21 1.244(8) . ?
C10 F21' 1.42(2) . ?
C10 F22 1.432(15) . ?
F21 F21' 1.40(4) . ?
O5 C11 1.221(5) . ?
O6 C11 1.233(5) . ?
O6 Ag4 2.407(3) 8_755 ?
C11 C12 1.520(8) . ?
C12 F32 1.247(10) . ?
C12 F33 1.299(12) . ?
C12 F31 1.369(16) . ?
C12 F32' 1.64(2) . ?
F32 F32' 1.45(3) . ?
